data_4349722
loop_
_publ_author_name
'Liu, Yu-Ling'
'Zhang, Wen'

_publ_section_title
;
 Cation-templated cyanometallate-based supramolecular rectangular cage
 compounds showing dielectric transitions
;
_journal_issue 8
_journal_name_full 'Inorganic Chemistry Frontiers'
_journal_page_first 1304
_journal_paper_doi 10.1039/C7QI00218A
_journal_volume 4
_journal_year 2017
_chemical_formula_moiety '2(C3 H0.50 Cd0.50 Cl Co0.50 N3), 2(C3 H5 N2)'
_chemical_formula_sum 'C12 H11 Cd Cl2 Co N10'
_chemical_formula_weight 537.55
_space_group_crystal_system tetragonal
_space_group_IT_number 129
_space_group_name_Hall '-P 4a 2a'
_space_group_name_H-M_alt 'P 4/n m m :2'
_atom_sites_solution_hydrogens difmap
_audit_creation_method SHELXL-2014/7
_audit_update_record
;
2017-02-20 deposited with the CCDC.
2017-06-05 downloaded from the CCDC.
;
_cell_angle_alpha 90
_cell_angle_beta 90
_cell_angle_gamma 90
_cell_formula_units_Z 4
_cell_length_a 15.2789(13)
_cell_length_b 15.2789(13)
_cell_length_c 8.650(4)
_cell_measurement_reflns_used 671
_cell_measurement_temperature 183(2)
_cell_measurement_theta_max 27.4855
_cell_measurement_theta_min 1.8857
_cell_volume 2019.3(10)
_computing_structure_refinement 'SHELXL-2014/7 (Sheldrick, 2014)'
_diffrn_ambient_temperature 183(2)
_diffrn_measured_fraction_theta_full 0.991
_diffrn_measured_fraction_theta_max 0.993
_diffrn_measurement_device_type 'Saturn724+ (4x4 bin mode)'
_diffrn_measurement_method CCD_Profile_fitting
_diffrn_radiation_type MoK\a
_diffrn_radiation_wavelength 0.71073
_diffrn_reflns_av_R_equivalents 0.0399
_diffrn_reflns_av_unetI/netI 0.0163
_diffrn_reflns_Laue_measured_fraction_full 0.991
_diffrn_reflns_Laue_measured_fraction_max 0.993
_diffrn_reflns_limit_h_max 17
_diffrn_reflns_limit_h_min -19
_diffrn_reflns_limit_k_max 18
_diffrn_reflns_limit_k_min -19
_diffrn_reflns_limit_l_max 11
_diffrn_reflns_limit_l_min -11
_diffrn_reflns_number 14456
_diffrn_reflns_point_group_measured_fraction_full 0.991
_diffrn_reflns_point_group_measured_fraction_max 0.993
_diffrn_reflns_theta_full 25.242
_diffrn_reflns_theta_max 27.483
_diffrn_reflns_theta_min 1.885
_exptl_absorpt_coefficient_mu 2.157
_exptl_crystal_colour pale-yellow
_exptl_crystal_density_diffrn 1.768
_exptl_crystal_description plate
_exptl_crystal_F_000 1048
_refine_diff_density_max 2.032
_refine_diff_density_min -1.920
_refine_diff_density_rms 0.135
_refine_ls_extinction_method none
_refine_ls_goodness_of_fit_ref 1.204
_refine_ls_hydrogen_treatment mixed
_refine_ls_matrix_type full
_refine_ls_number_parameters 104
_refine_ls_number_reflns 1303
_refine_ls_number_restraints 156
_refine_ls_restrained_S_all 1.225
_refine_ls_R_factor_all 0.0510
_refine_ls_R_factor_gt 0.0489
_refine_ls_shift/su_max 0.000
_refine_ls_shift/su_mean 0.000
_refine_ls_structure_factor_coef Fsqd
_refine_ls_weighting_details 'w=1/[\s^2^(Fo^2^)+(0.0583P)^2^+6.3738P] where P=(Fo^2^+2Fc^2^)/3'
_refine_ls_weighting_scheme calc
_refine_ls_wR_factor_gt 0.1303
_refine_ls_wR_factor_ref 0.1320
_reflns_Friedel_coverage 0.000
_reflns_number_gt 1259
_reflns_number_total 1303
_reflns_threshold_expression 'I > 2\s(I)'
_cod_data_source_file c7qi00218a2.cif
_cod_data_source_block 1-183K
_cod_original_cell_volume 2019.2(10)
_cod_original_sg_symbol_H-M 'P 4/n m m'
_cod_database_code 4349722
_shelx_shelxl_version_number 2014/7
_shelx_space_group_comment
;
The symmetry employed for this shelxl refinement is uniquely defined
by the following loop, which should always be used as a source of
symmetry information in preference to the above space-group names.
They are only intended as comments.
;

loop_
_space_group_symop_operation_xyz
'x, y, z'
'-x+1/2, -y+1/2, z'
'-y+1/2, x, z'
'y, -x+1/2, z'
'-x, y+1/2, -z'
'x+1/2, -y, -z'
'y+1/2, x+1/2, -z'
'-y, -x, -z'
'-x, -y, -z'
'x-1/2, y-1/2, -z'
'y-1/2, -x, -z'
'-y, x-1/2, -z'
'x, -y-1/2, z'
'-x-1/2, y, z'
'-y-1/2, -x-1/2, z'
'y, x, z'

loop_
_atom_site_label
_atom_site_type_symbol
_atom_site_fract_x
_atom_site_fract_y
_atom_site_fract_z
_atom_site_U_iso_or_equiv
_atom_site_adp_type
_atom_site_occupancy
_atom_site_site_symmetry_order
_atom_site_calc_flag
_atom_site_refinement_flags_posn
_atom_site_refinement_flags_adp
_atom_site_refinement_flags_occupancy
C1 C 0.2500 0.2500 1.1899(12) 0.0205(13) Uani 1 8 d S TU P
C2 C 0.1618(2) 0.1618(2) 0.9702(5) 0.0139(5) Uani 1 2 d S TU P
C3 C 0.2500 0.2500 0.7515(10) 0.0121(6) Uani 1 8 d S TU P
C4 C 0.1618(2) -0.1618(2) 1.0000 0.0137(5) Uani 1 2 d S TU P
C5 C 0.2500 -0.2500 0.7796(6) 0.0125(6) Uani 1 4 d DS TU P
C6 C 0.5069(8) 0.2283(6) 0.7019(16) 0.0729(18) Uani 0.5 1 d D U P
H6A H 0.5069 0.2128 0.8066 0.087 Uiso 0.5 1 d R U P
C7 C 0.5018(8) 0.2230(7) 0.4538(18) 0.0734(18) Uani 0.5 1 d D U P
H7A H 0.5018 0.2033 0.3519 0.088 Uiso 0.5 1 d R U P
C8 C 0.5036(9) 0.3073(9) 0.4930(14) 0.0729(18) Uani 0.5 1 d D U P
H8A H 0.5036 0.3597 0.4380 0.088 Uiso 0.5 1 d R U P
Cd1 Cd 0.0000 0.0000 1.0000 0.0137(2) Uani 1 4 d S T P
Cl1 Cl 0.01395(8) 0.01395(8) 1.29414(17) 0.0302(4) Uani 1 2 d S T P
Co1 Co 0.2500 0.2500 0.97000(14) 0.0106(3) Uani 1 8 d S TU P
Co2 Co 0.2500 -0.2500 1.0000 0.0105(3) Uani 1 8 d S TU P
H1 H 0.2500 0.2500 1.4217(16) 0.013 Uiso 1 8 d DS U P
H2 H 0.2500 -0.2500 0.5000 0.013 Uiso 1 8 d DS U P
N1 N 0.2500 0.2500 1.3199(10) 0.0217(13) Uani 1 8 d DS TU P
N2 N 0.1090(2) 0.1090(2) 0.9696(5) 0.0169(6) Uani 1 2 d S TU P
N3 N 0.2500 0.2500 0.6198(9) 0.0168(10) Uani 1 8 d S TU P
N4 N 0.1090(2) -0.1090(2) 1.0000 0.0166(6) Uani 1 2 d S TU P
N5 N 0.2500 -0.2500 0.6503(5) 0.0177(9) Uani 1 4 d DS TU P
N6 N 0.5039(9) 0.1756(8) 0.5852(13) 0.0733(18) Uani 0.5 1 d D U P
H6 H 0.5039 0.1192 0.5893 0.088 Uiso 0.5 1 d R U P
N7 N 0.5070(9) 0.3080(7) 0.6476(13) 0.0727(18) Uani 0.5 1 d D U P
H7 H 0.5070 0.3510 0.7119 0.087 Uiso 0.5 1 d R U P

loop_
_atom_site_aniso_label
_atom_site_aniso_U_11
_atom_site_aniso_U_22
_atom_site_aniso_U_33
_atom_site_aniso_U_23
_atom_site_aniso_U_13
_atom_site_aniso_U_12
C1 0.0216(16) 0.0216(16) 0.018(2) 0.000 0.000 0.000
C2 0.0143(6) 0.0143(6) 0.0131(9) 0.0000(6) 0.0000(6) 0.0004(8)
C3 0.0130(8) 0.0130(8) 0.0103(11) 0.000 0.000 0.000
C4 0.0139(6) 0.0139(6) 0.0132(9) 0.0000(6) 0.0000(6) -0.0001(8)
C5 0.0133(10) 0.0132(10) 0.0108(10) 0.000 0.000 0.000
C6 0.108(4) 0.037(4) 0.074(5) 0.012(3) 0.010(3) -0.001(2)
C7 0.109(4) 0.037(4) 0.074(5) 0.011(3) 0.010(3) -0.001(2)
C8 0.108(4) 0.037(4) 0.074(5) 0.011(3) 0.010(4) -0.001(2)
Cd1 0.0120(3) 0.0120(3) 0.0172(3) 0.00065(12) 0.00065(12) -0.00005(15)
Cl1 0.0355(5) 0.0355(5) 0.0195(7) -0.0018(4) -0.0018(4) 0.0008(6)
Co1 0.0115(4) 0.0115(4) 0.0086(5) 0.000 0.000 0.000
Co2 0.0113(4) 0.0113(4) 0.0089(5) 0.000 0.000 0.000
N1 0.0232(17) 0.0232(17) 0.019(2) 0.000 0.000 0.000
N2 0.0168(8) 0.0168(8) 0.0171(11) 0.0001(8) 0.0001(8) 0.0000(10)
N3 0.0177(14) 0.0177(14) 0.0151(19) 0.000 0.000 0.000
N4 0.0162(8) 0.0162(8) 0.0173(11) 0.0001(7) 0.0001(7) 0.0004(10)
N5 0.0193(17) 0.0195(17) 0.0144(17) 0.000 0.000 0.000
N6 0.108(4) 0.037(4) 0.075(5) 0.011(3) 0.010(4) -0.001(2)
N7 0.108(4) 0.037(4) 0.073(5) 0.011(3) 0.010(4) -0.001(2)

loop_
_atom_type_symbol
_atom_type_description
_atom_type_scat_dispersion_real
_atom_type_scat_dispersion_imag
_atom_type_scat_source
C C 0.0033 0.0016 'International Tables Vol C Tables 4.2.6.8 and 6.1.1.4'
H H 0.0000 0.0000 'International Tables Vol C Tables 4.2.6.8 and 6.1.1.4'
Cd Cd -0.8075 1.2024 'International Tables Vol C Tables 4.2.6.8 and 6.1.1.4'
Cl Cl 0.1484 0.1585 'International Tables Vol C Tables 4.2.6.8 and 6.1.1.4'
Co Co 0.3494 0.9721 'International Tables Vol C Tables 4.2.6.8 and 6.1.1.4'
N N 0.0061 0.0033 'International Tables Vol C Tables 4.2.6.8 and 6.1.1.4'
O O 0.0106 0.0060 'International Tables Vol C Tables 4.2.6.8 and 6.1.1.4'

loop_
_geom_angle_atom_site_label_1
_geom_angle_atom_site_label_2
_geom_angle_atom_site_label_3
_geom_angle
_geom_angle_site_symmetry_1
_geom_angle_site_symmetry_3
N1 C1 Co1 180.0 . .
N2 C2 Co1 179.7(4) . .
N3 C3 Co1 180.0 . .
N4 C4 Co2 180.0(4) . .
N5 C5 Co2 180.0 . .
C6 C6 N7 139.7(15) 13_565 13_565
C6 C6 N6 128.5(7) 13_565 .
N7 C6 N6 11.3(14) 13_565 .
C6 C6 N7 21.1(8) 13_565 .
N7 C6 N7 119(2) 13_565 .
N6 C6 N7 107.4(12) . .
C6 C6 N6 34.5(5) 13_565 13_565
N7 C6 N6 105.2(16) 13_565 13_565
N6 C6 N6 94.0(11) . 13_565
N7 C6 N6 13.5(8) . 13_565
C6 C6 C8 106.7(5) 13_565 13_565
N7 C6 C8 33.0(14) 13_565 13_565
N6 C6 C8 21.8(6) . 13_565
N7 C6 C8 85.6(9) . 13_565
N6 C6 C8 72.2(7) 13_565 13_565
C6 C6 H6A 104.7 13_565 .
N7 C6 H6A 115.6 13_565 .
N6 C6 H6A 126.7 . .
N7 C6 H6A 125.8 . .
N6 C6 H6A 139.1 13_565 .
C8 C6 H6A 148.6 13_565 .
C8 C7 C7 144(3) 13_565 13_565
C8 C7 C8 129(3) 13_565 .
C7 C7 C8 14.8(9) 13_565 .
C8 C7 N6 21(2) 13_565 .
C7 C7 N6 122.5(8) 13_565 .
C8 C7 N6 107.7(16) . .
C8 C7 N7 38(2) 13_565 13_565
C7 C7 N7 105.8(5) 13_565 13_565
C8 C7 N7 91.0(12) . 13_565
N6 C7 N7 16.8(7) . 13_565
C8 C7 N6 107(3) 13_565 13_565
C7 C7 N6 36.3(4) 13_565 13_565
C8 C7 N6 21.5(8) . 13_565
N6 C7 N6 86.2(12) . 13_565
N7 C7 N6 69.5(7) 13_565 13_565
C8 C7 H7A 107.4 13_565 .
C7 C7 H7A 108.8 13_565 .
C8 C7 H7A 123.6 . .
N6 C7 H7A 128.6 . .
N7 C7 H7A 145.3 13_565 .
N6 C7 H7A 145.1 13_565 .
C7 C8 N6 144(3) 13_565 13_565
C7 C8 C7 21.5(18) 13_565 .
N6 C8 C7 122.9(17) 13_565 .
C7 C8 N7 127(3) 13_565 .
N6 C8 N7 17.8(10) 13_565 .
C7 C8 N7 105.2(15) . .
C7 C8 C8 36(3) 13_565 13_565
N6 C8 C8 108.2(12) 13_565 13_565
C7 C8 C8 14.8(9) . 13_565
N7 C8 C8 90.5(8) . 13_565
C7 C8 C6 110(3) 13_565 13_565
N6 C8 C6 34.9(10) 13_565 13_565
C7 C8 C6 88.0(11) . 13_565
N7 C8 C6 17.2(7) . 13_565
C8 C8 C6 73.3(5) 13_565 13_565
C7 C8 H8A 113.0 13_565 .
N6 C8 H8A 102.6 13_565 .
C7 C8 H8A 134.5 . .
N7 C8 H8A 120.2 . .
C8 C8 H8A 149.3 13_565 .
C6 C8 H8A 137.5 13_565 .
N4 Cd1 N4 180.0 . 9_557
N4 Cd1 N2 90.000(1) . 9_557
N4 Cd1 N2 90.000(1) 9_557 9_557
N4 Cd1 N2 90.000(1) . .
N4 Cd1 N2 90.000(1) 9_557 .
N2 Cd1 N2 180.0 9_557 .
N4 Cd1 Cl1 90.0 . 9_557
N4 Cd1 Cl1 90.0 9_557 9_557
N2 Cd1 Cl1 89.60(10) 9_557 9_557
N2 Cd1 Cl1 90.40(10) . 9_557
N4 Cd1 Cl1 90.0 . .
N4 Cd1 Cl1 90.0 9_557 .
N2 Cd1 Cl1 90.39(10) 9_557 .
N2 Cd1 Cl1 89.61(10) . .
Cl1 Cd1 Cl1 180.0 9_557 .
C3 Co1 C1 180.0 . .
C3 Co1 C2 90.05(14) . 2
C1 Co1 C2 89.95(14) . 2
C3 Co1 C2 90.05(14) . .
C1 Co1 C2 89.95(14) . .
C2 Co1 C2 179.9(3) 2 .
C3 Co1 C2 90.05(14) . 4
C1 Co1 C2 89.95(14) . 4
C2 Co1 C2 90.000(1) 2 4
C2 Co1 C2 90.000(1) . 4
C3 Co1 C2 90.05(14) . 3
C1 Co1 C2 89.95(14) . 3
C2 Co1 C2 90.000(1) 2 3
C2 Co1 C2 90.000(1) . 3
C2 Co1 C2 179.9(3) 4 3
C4 Co2 C4 90.0 . 12_557
C4 Co2 C4 90.0 . 11_657
C4 Co2 C4 180.0 12_557 11_657
C4 Co2 C4 180.0 . 2_545
C4 Co2 C4 90.0 12_557 2_545
C4 Co2 C4 90.0 11_657 2_545
C4 Co2 C5 90.0 . 11_657
C4 Co2 C5 90.000(1) 12_557 11_657
C4 Co2 C5 90.000(1) 11_657 11_657
C4 Co2 C5 90.0 2_545 11_657
C4 Co2 C5 90.0 . .
C4 Co2 C5 90.000(1) 12_557 .
C4 Co2 C5 90.000(1) 11_657 .
C4 Co2 C5 90.0 2_545 .
C5 Co2 C5 180.0 11_657 .
C1 N1 H1 180.000(13) . .
C2 N2 Cd1 173.4(4) . .
C4 N4 Cd1 180.0(4) . .
C5 N5 H2 180.0 . .
N7 N6 C8 137(2) 13_565 13_565
N7 N6 C6 13.8(17) 13_565 .
C8 N6 C6 123.3(15) 13_565 .
N7 N6 C7 123(2) 13_565 .
C8 N6 C7 14.4(14) 13_565 .
C6 N6 C7 108.9(13) . .
N7 N6 C6 30.7(16) 13_565 13_565
C8 N6 C6 106.4(14) 13_565 13_565
C6 N6 C6 16.9(4) . 13_565
C7 N6 C6 92.0(12) . 13_565
N7 N6 C7 101(2) 13_565 13_565
C8 N6 C7 35.6(10) 13_565 13_565
C6 N6 C7 87.7(10) . 13_565
C7 N6 C7 21.2(6) . 13_565
C6 N6 C7 70.8(8) 13_565 13_565
N7 N6 H6 112.5 13_565 .
C8 N6 H6 110.5 13_565 .
C6 N6 H6 126.2 . .
C7 N6 H6 124.9 . .
C6 N6 H6 143.1 13_565 .
C7 N6 H6 146.1 13_565 .
N6 N7 C6 155(3) 13_565 13_565
N6 N7 C6 136(2) 13_565 .
C6 N7 C6 19.2(9) 13_565 .
N6 N7 C8 25.5(15) 13_565 .
C6 N7 C8 130(2) 13_565 .
C6 N7 C8 110.6(13) . .
N6 N7 C7 40.7(18) 13_565 13_565
C6 N7 C7 114.5(17) 13_565 13_565
C6 N7 C7 95.3(10) . 13_565
C8 N7 C7 15.3(9) . 13_565
N6 N7 N7 114.9(19) 13_565 13_565
C6 N7 N7 40.3(15) 13_565 13_565
C6 N7 N7 21.1(8) . 13_565
C8 N7 N7 89.5(8) . 13_565
C7 N7 N7 74.2(5) 13_565 13_565
N6 N7 H7 105.3 13_565 .
C6 N7 H7 99.4 13_565 .
C6 N7 H7 118.6 . .
C8 N7 H7 130.7 . .
C7 N7 H7 146.0 13_565 .
N7 N7 H7 139.7 13_565 .

loop_
_geom_bond_atom_site_label_1
_geom_bond_atom_site_label_2
_geom_bond_distance
_geom_bond_site_symmetry_2
C1 N1 1.124(13) .
C1 Co1 1.902(10) .
C2 N2 1.141(6) .
C2 Co1 1.907(5) .
C3 N3 1.139(12) .
C3 Co1 1.890(9) .
C4 N4 1.140(7) .
C4 Co2 1.906(5) .
C5 N5 1.118(7) .
C5 Co2 1.907(6) .
C6 C6 0.663(17) 13_565
C6 N7 0.727(13) 13_565
C6 N6 1.292(9) .
C6 N7 1.305(9) .
C6 N6 1.783(14) 13_565
C6 C8 1.888(18) 13_565
C6 H6A 0.9357 .
C7 C8 0.575(15) 13_565
C7 C7 0.82(2) 13_565
C7 C8 1.332(10) .
C7 N6 1.348(9) .
C7 N7 1.74(2) 13_565
C7 N6 1.922(14) 13_565
C7 H7A 0.9312 .
C8 C7 0.575(15) 13_565
C8 N6 0.839(15) 13_565
C8 N7 1.338(9) .
C8 C8 1.75(3) 13_565
C8 C6 1.888(18) 13_565
C8 H8A 0.9313 .
Cd1 N4 2.355(5) .
Cd1 N4 2.355(5) 9_557
Cd1 N2 2.369(4) 9_557
Cd1 N2 2.369(5) .
Cd1 Cl1 2.5620(19) 9_557
Cd1 Cl1 2.5620(19) .
Co1 C2 1.907(5) 2
Co1 C2 1.907(5) 4
Co1 C2 1.907(5) 3
Co2 C4 1.906(5) 12_557
Co2 C4 1.906(5) 11_657
Co2 C4 1.906(5) 2_545
Co2 C5 1.907(6) 11_657
N1 H1 0.881(10) .
N5 H2 1.300(5) .
N6 N7 0.597(13) 13_565
N6 C8 0.839(15) 13_565
N6 C6 1.783(14) 13_565
N6 C7 1.922(14) 13_565
N6 H6 0.8618 .
N7 N6 0.597(13) 13_565
N7 C6 0.727(13) 13_565
N7 C7 1.74(2) 13_565
N7 N7 1.77(2) 13_565
N7 H7 0.8609 .

loop_
_geom_hbond_atom_site_label_D
_geom_hbond_atom_site_label_H
_geom_hbond_atom_site_label_A
_geom_hbond_distance_DH
_geom_hbond_distance_HA
_geom_hbond_distance_DA
_geom_hbond_angle_DHA
_geom_hbond_site_symmetry_A
N7 H7 Cl1 0.86 2.49 3.189(11) 138.5 10_667
N6 H6 Cl1 0.86 2.28 3.082(12) 155.7 11_657
N5 H2 N5 1.300(5) 1.300(5) 2.600(9) 180.000(1) 11_656
N1 H1 N3 0.881(10) 1.713(16) 2.594(12) 180.000(8) 1_556

loop_
_geom_torsion_atom_site_label_1
_geom_torsion_atom_site_label_2
_geom_torsion_atom_site_label_3
_geom_torsion_atom_site_label_4
_geom_torsion
_geom_torsion_site_symmetry_1
_geom_torsion_site_symmetry_4
C8 C7 C8 C7 180.00(2) 13_565 13_565
N6 C7 C8 C7 -177(3) . 13_565
N7 C7 C8 C7 -178(3) 13_565 13_565
N6 C7 C8 C7 -175(5) 13_565 13_565
C8 C7 C8 N6 -5(5) 13_565 13_565
C7 C7 C8 N6 175(5) 13_565 13_565
N6 C7 C8 N6 -2(2) . 13_565
N7 C7 C8 N6 -3(3) 13_565 13_565
C8 C7 C8 N7 -2(4) 13_565 .
C7 C7 C8 N7 178(4) 13_565 .
N6 C7 C8 N7 0.2(12) . .
N7 C7 C8 N7 -0.6(10) 13_565 .
N6 C7 C8 N7 2(2) 13_565 .
C7 C7 C8 C8 179.999(15) 13_565 13_565
N6 C7 C8 C8 3(3) . 13_565
N7 C7 C8 C8 2(3) 13_565 13_565
N6 C7 C8 C8 5(5) 13_565 13_565
C8 C7 C8 C6 -3(4) 13_565 13_565
C7 C7 C8 C6 177(4) 13_565 13_565
N6 C7 C8 C6 -0.2(8) . 13_565
N7 C7 C8 C6 -1.1(10) 13_565 13_565
N6 C7 C8 C6 2(2) 13_565 13_565
C6 C6 N6 N7 171(8) 13_565 13_565
N7 C6 N6 N7 170(9) . 13_565
N6 C6 N6 N7 171(8) 13_565 13_565
C8 C6 N6 N7 168(10) 13_565 13_565
C6 C6 N6 C8 3(3) 13_565 13_565
N7 C6 N6 C8 -168(10) 13_565 13_565
N7 C6 N6 C8 2(2) . 13_565
N6 C6 N6 C8 3(3) 13_565 13_565
C6 C6 N6 C7 0.9(12) 13_565 .
N7 C6 N6 C7 -170(9) 13_565 .
N7 C6 N6 C7 -0.2(12) . .
N6 C6 N6 C7 0.9(12) 13_565 .
C8 C6 N6 C7 -1.7(18) 13_565 .
N7 C6 N6 C6 -171(8) 13_565 13_565
N7 C6 N6 C6 -1.1(9) . 13_565
N6 C6 N6 C6 0.005(11) 13_565 13_565
C8 C6 N6 C6 -3(3) 13_565 13_565
C6 C6 N6 C7 0.6(8) 13_565 13_565
N7 C6 N6 C7 -170(8) 13_565 13_565
N7 C6 N6 C7 -0.5(10) . 13_565
N6 C6 N6 C7 0.6(8) 13_565 13_565
C8 C6 N6 C7 -2(2) 13_565 13_565
C8 C7 N6 N7 171(8) 13_565 13_565
C7 C7 N6 N7 -4(3) 13_565 13_565
C8 C7 N6 N7 -3(3) . 13_565
N6 C7 N6 N7 -4(3) 13_565 13_565
C7 C7 N6 C8 -175(6) 13_565 13_565
C8 C7 N6 C8 -174(6) . 13_565
N7 C7 N6 C8 -171(8) 13_565 13_565
N6 C7 N6 C8 -175(6) 13_565 13_565
C8 C7 N6 C6 174(6) 13_565 .
C7 C7 N6 C6 -0.8(11) 13_565 .
C8 C7 N6 C6 0.0(11) . .
N7 C7 N6 C6 3(2) 13_565 .
N6 C7 N6 C6 -0.8(11) 13_565 .
C8 C7 N6 C6 174(6) 13_565 13_565
C7 C7 N6 C6 -0.6(8) 13_565 13_565
C8 C7 N6 C6 0.2(9) . 13_565
N7 C7 N6 C6 3(3) 13_565 13_565
N6 C7 N6 C6 -0.6(8) 13_565 13_565
C8 C7 N6 C7 175(6) 13_565 13_565
C8 C7 N6 C7 0.8(9) . 13_565
N7 C7 N6 C7 4(3) 13_565 13_565
N6 C7 N6 C7 0.000(8) 13_565 13_565
C6 C6 N7 N6 -173(6) 13_565 13_565
N7 C6 N7 N6 7(6) 13_565 13_565
N6 C6 N7 N6 5(4) . 13_565
C8 C6 N7 N6 5(4) 13_565 13_565
N7 C6 N7 C6 -179.990(14) 13_565 13_565
N6 C6 N7 C6 178(2) . 13_565
N6 C6 N7 C6 173(6) 13_565 13_565
C8 C6 N7 C6 178(2) 13_565 13_565
C6 C6 N7 C8 -177(3) 13_565 .
N7 C6 N7 C8 3(3) 13_565 .
N6 C6 N7 C8 0.3(15) . .
N6 C6 N7 C8 -4(3) 13_565 .
C8 C6 N7 C8 0.9(10) 13_565 .
C6 C6 N7 C7 -177(3) 13_565 13_565
N7 C6 N7 C7 3(3) 13_565 13_565
N6 C6 N7 C7 0.5(11) . 13_565
N6 C6 N7 C7 -4(3) 13_565 13_565
C8 C6 N7 C7 1.1(10) 13_565 13_565
C6 C6 N7 N7 179.990(15) 13_565 13_565
N6 C6 N7 N7 -2(2) . 13_565
N6 C6 N7 N7 -7(6) 13_565 13_565
C8 C6 N7 N7 -2(2) 13_565 13_565
C7 C8 N7 N6 -172(7) 13_565 13_565
C7 C8 N7 N6 -173(6) . 13_565
C8 C8 N7 N6 -174(5) 13_565 13_565
C6 C8 N7 N6 -172(7) 13_565 13_565
C7 C8 N7 C6 0(4) 13_565 13_565
N6 C8 N7 C6 172(7) 13_565 13_565
C7 C8 N7 C6 -1(3) . 13_565
C8 C8 N7 C6 -2(2) 13_565 13_565
C7 C8 N7 C6 1(3) 13_565 .
N6 C8 N7 C6 173(6) 13_565 .
C7 C8 N7 C6 -0.3(15) . .
C8 C8 N7 C6 -0.9(11) 13_565 .
C6 C8 N7 C6 1.1(13) 13_565 .
N6 C8 N7 C7 172(7) 13_565 13_565
C7 C8 N7 C7 -1.1(18) . 13_565
C8 C8 N7 C7 -2(3) 13_565 13_565
C6 C8 N7 C7 0(4) 13_565 13_565
C7 C8 N7 N7 2(3) 13_565 13_565
N6 C8 N7 N7 174(5) 13_565 13_565
C7 C8 N7 N7 0.6(10) . 13_565
C8 C8 N7 N7 0.000(3) 13_565 13_565
C6 C8 N7 N7 2(2) 13_565 13_565
